data_7111610
loop_
_publ_author_name
'Ley, Amanda N.'
'Dunaway, Lars E.'
'Brewster, Timothy P.'
'Dembo, Matthew D.'
'Harris, T. David'
'Baril-Robert, Fran\,cois'
'Li, Xiaobo'
'Patterson, Howard H.'
'Pike, Robert D.'

_publ_section_title
;
 Reversible luminescent reaction of amines with copper(i) cyanide
;
_journal_issue 25
_journal_name_full 'Chemical Communications'
_journal_page_first 4565
_journal_page_last 4567
_journal_paper_doi 10.1039/c002351e
_journal_volume 46
_journal_year 2010
_chemical_formula_moiety 'C6 H11 Cu N2 O'
_chemical_formula_sum 'C6 H11 Cu N2 O'
_chemical_formula_weight 190.71
_chemical_name_systematic
;
?
;
_space_group_IT_number 40
_symmetry_cell_setting orthorhombic
_symmetry_space_group_name_Hall 'A 2 -2a'
_symmetry_space_group_name_H-M 'A m a 2'
_atom_sites_solution_hydrogens geom
_atom_sites_solution_primary direct
_atom_sites_solution_secondary difmap
_audit_creation_method SHELXL-97
_cell_angle_alpha 90.00
_cell_angle_beta 90.00
_cell_angle_gamma 90.00
_cell_formula_units_Z 4
_cell_length_a 9.7119(2)
_cell_length_b 12.2714(3)
_cell_length_c 6.2836(2)
_cell_measurement_reflns_used 2749
_cell_measurement_temperature 100(2)
_cell_measurement_theta_max 67.65
_cell_measurement_theta_min 7.22
_cell_volume 748.87(3)
_computing_cell_refinement 'SAINTPLUS (Bruker AXS, 2004)'
_computing_data_collection 'APEX2 (Bruker AXS, 2004)'
_computing_data_reduction SAINTPLUS
_computing_molecular_graphics 'ORTEP3 (Farrugia, 1997)'
_computing_publication_material 'SHELXL97 (Sheldrick, 1997)'
_computing_structure_refinement 'XSHELL (Bruker, 2004)'
_computing_structure_solution 'SHELXS97 (Sheldrick, 1997)'
_diffrn_ambient_temperature 100(2)
_diffrn_measured_fraction_theta_full 1.000
_diffrn_measured_fraction_theta_max 1.000
_diffrn_measurement_device_type 'Bruker SMART Apex II CCD'
_diffrn_measurement_method '\w and \y'
_diffrn_radiation_monochromator graphite
_diffrn_radiation_source 'fine-focus sealed tube'
_diffrn_radiation_type CuK\a
_diffrn_radiation_wavelength 1.54178
_diffrn_reflns_av_R_equivalents 0.0352
_diffrn_reflns_av_sigmaI/netI 0.0282
_diffrn_reflns_limit_h_max 11
_diffrn_reflns_limit_h_min -10
_diffrn_reflns_limit_k_max 14
_diffrn_reflns_limit_k_min -13
_diffrn_reflns_limit_l_max 7
_diffrn_reflns_limit_l_min -6
_diffrn_reflns_number 3902
_diffrn_reflns_theta_full 66.82
_diffrn_reflns_theta_max 66.82
_diffrn_reflns_theta_min 7.22
_diffrn_standards_number 0
_exptl_absorpt_coefficient_mu 3.561
_exptl_absorpt_correction_T_max 0.8147
_exptl_absorpt_correction_T_min 0.5347
_exptl_absorpt_correction_type numerical
_exptl_absorpt_process_details 'SADABS (Sheldrick, 2004)'
_exptl_crystal_colour colorless
_exptl_crystal_density_diffrn 1.691
_exptl_crystal_density_method 'not measured'
_exptl_crystal_description plate
_exptl_crystal_F_000 392
_exptl_crystal_size_max 0.20
_exptl_crystal_size_mid 0.11
_exptl_crystal_size_min 0.06
_refine_diff_density_max 0.216
_refine_diff_density_min -0.236
_refine_diff_density_rms 0.056
_refine_ls_abs_structure_details 'Flack H D (1983), Acta Cryst. A39, 876-881'
_refine_ls_abs_structure_Flack 0.03(4)
_refine_ls_extinction_method none
_refine_ls_goodness_of_fit_ref 1.107
_refine_ls_hydrogen_treatment constr
_refine_ls_matrix_type full
_refine_ls_number_parameters 52
_refine_ls_number_reflns 661
_refine_ls_number_restraints 1
_refine_ls_restrained_S_all 1.106
_refine_ls_R_factor_all 0.0180
_refine_ls_R_factor_gt 0.0175
_refine_ls_shift/su_max 0.001
_refine_ls_shift/su_mean 0.000
_refine_ls_structure_factor_coef Fsqd
_refine_ls_weighting_details 'calc w=1/[\s^2^(Fo^2^)+(0.0183P)^2^+0.2620P] where P=(Fo^2^+2Fc^2^)/3'
_refine_ls_weighting_scheme calc
_refine_ls_wR_factor_gt 0.0403
_refine_ls_wR_factor_ref 0.0406
_reflns_number_gt 652
_reflns_number_total 661
_reflns_threshold_expression >2sigma(I)
_cod_data_source_file C002351Esup1.cif
_cod_data_source_block ama2
_cod_original_sg_symbol_H-M Ama2
_cod_database_code 7111610

loop_
_symmetry_equiv_pos_as_xyz
'x, y, z'
'-x, -y, z'
'x+1/2, -y, z'
'-x+1/2, y, z'
'x, y+1/2, z+1/2'
'-x, -y+1/2, z+1/2'
'x+1/2, -y+1/2, z+1/2'
'-x+1/2, y+1/2, z+1/2'

loop_
_atom_site_label
_atom_site_type_symbol
_atom_site_fract_x
_atom_site_fract_y
_atom_site_fract_z
_atom_site_U_iso_or_equiv
_atom_site_adp_type
_atom_site_occupancy
_atom_site_symmetry_multiplicity
_atom_site_calc_flag
_atom_site_refinement_flags
Cu1 Cu 0.7500 0.96028(2) 0.35030(7) 0.01179(12) Uani 1 2 d S
O1 O 0.7500 0.87749(16) -0.2796(3) 0.0144(4) Uani 1 2 d S
N1 N 0.94091(16) 0.99411(12) 0.3646(4) 0.0120(3) Uani 0.50 1 d P
C1 C 0.94091(16) 0.99411(12) 0.3646(4) 0.0120(3) Uani 0.50 1 d P
N2 N 0.7500 0.80580(17) 0.1562(4) 0.0108(5) Uani 1 2 d S
C2 C 0.87354(19) 0.79835(14) 0.0194(3) 0.0121(4) Uani 1 1 d .
H2A H 0.8767 0.7259 -0.0496 0.015 Uiso 1 1 calc R
H2B H 0.9574 0.8066 0.1075 0.015 Uiso 1 1 calc R
C3 C 0.87019(15) 0.88712(12) -0.1506(5) 0.0141(3) Uani 1 1 d .
H3A H 0.8713 0.9596 -0.0814 0.017 Uiso 1 1 calc R
H3B H 0.9532 0.8812 -0.2413 0.017 Uiso 1 1 calc R
C4 C 0.7500 0.7149(2) 0.3086(4) 0.0149(7) Uani 1 2 d S
H4A H 0.7500 0.6457 0.2308 0.022 Uiso 1 2 calc SR
H4B H 0.6676 0.7192 0.3982 0.022 Uiso 0.50 1 calc PR
H4C H 0.8324 0.7192 0.3982 0.022 Uiso 0.50 1 calc PR

loop_
_atom_site_aniso_label
_atom_site_aniso_U_11
_atom_site_aniso_U_22
_atom_site_aniso_U_33
_atom_site_aniso_U_23
_atom_site_aniso_U_13
_atom_site_aniso_U_12
Cu1 0.00776(17) 0.01398(18) 0.01363(18) -0.0010(2) 0.000 0.000
O1 0.0111(9) 0.0227(10) 0.0093(10) 0.0001(8) 0.000 0.000
N1 0.0128(6) 0.0120(6) 0.0113(8) -0.0011(13) 0.0016(12) 0.0000(5)
C1 0.0128(6) 0.0120(6) 0.0113(8) -0.0011(13) 0.0016(12) 0.0000(5)
N2 0.0095(10) 0.0113(11) 0.0115(13) 0.0004(9) 0.000 0.000
C2 0.0106(8) 0.0133(9) 0.0124(9) -0.0019(8) 0.0021(8) 0.0026(7)
C3 0.0117(7) 0.0169(7) 0.0137(8) 0.0002(15) 0.0012(15) 0.0009(6)
C4 0.0183(13) 0.0157(12) 0.011(2) 0.0027(10) 0.000 0.000

loop_
_atom_type_symbol
_atom_type_description
_atom_type_scat_dispersion_real
_atom_type_scat_dispersion_imag
_atom_type_scat_source
C C 0.0181 0.0091 'International Tables Vol C Tables 4.2.6.8 and 6.1.1.4'
H H 0.0000 0.0000 'International Tables Vol C Tables 4.2.6.8 and 6.1.1.4'
N N 0.0311 0.0180 'International Tables Vol C Tables 4.2.6.8 and 6.1.1.4'
O O 0.0492 0.0322 'International Tables Vol C Tables 4.2.6.8 and 6.1.1.4'
Cu Cu -1.9646 0.5888 'International Tables Vol C Tables 4.2.6.8 and 6.1.1.4'

loop_
_geom_angle_atom_site_label_1
_geom_angle_atom_site_label_2
_geom_angle_atom_site_label_3
_geom_angle
_geom_angle_site_symmetry_1
_geom_angle_site_symmetry_3
C1 Cu1 N1 0.00(16) 4_655 4_655
C1 Cu1 N1 154.19(9) 4_655 .
N1 Cu1 N1 154.19(9) 4_655 .
C1 Cu1 N2 102.07(6) 4_655 .
N1 Cu1 N2 102.07(6) 4_655 .
N1 Cu1 N2 102.07(6) . .
C3 O1 C3 109.9(3) 4_655 .
C1 N1 Cu1 173.92(18) 2_775 .
N1 N1 Cu1 173.92(18) 2_775 .
C4 N2 C2 109.38(13) . .
C4 N2 C2 109.38(13) . 4_655
C2 N2 C2 108.4(2) . 4_655
C4 N2 Cu1 106.61(15) . .
C2 N2 Cu1 111.51(11) . .
C2 N2 Cu1 111.51(11) 4_655 .
N2 C2 C3 110.22(15) . .
N2 C2 H2A 109.6 . .
C3 C2 H2A 109.6 . .
N2 C2 H2B 109.6 . .
C3 C2 H2B 109.6 . .
H2A C2 H2B 108.1 . .
O1 C3 C2 110.86(14) . .
O1 C3 H3A 109.5 . .
C2 C3 H3A 109.5 . .
O1 C3 H3B 109.5 . .
C2 C3 H3B 109.5 . .
H3A C3 H3B 108.1 . .
N2 C4 H4A 109.5 . .
N2 C4 H4B 109.5 . .
H4A C4 H4B 109.5 . .
N2 C4 H4C 109.5 . .
H4A C4 H4C 109.5 . .
H4B C4 H4C 109.5 . .

loop_
_geom_bond_atom_site_label_1
_geom_bond_atom_site_label_2
_geom_bond_distance
_geom_bond_site_symmetry_2
Cu1 C1 1.9021(15) 4_655
Cu1 N1 1.9021(15) 4_655
Cu1 N1 1.9021(15) .
Cu1 N2 2.254(2) .
O1 C3 1.426(3) 4_655
O1 C3 1.426(3) .
N1 C1 1.157(3) 2_775
N1 N1 1.157(3) 2_775
N2 C4 1.470(3) .
N2 C2 1.479(2) .
N2 C2 1.479(2) 4_655
C2 C3 1.526(3) .
C2 H2A 0.9900 .
C2 H2B 0.9900 .
C3 H3A 0.9900 .
C3 H3B 0.9900 .
C4 H4A 0.9800 .
C4 H4B 0.9800 .
C4 H4C 0.9800 .

loop_
_geom_torsion_atom_site_label_1
_geom_torsion_atom_site_label_2
_geom_torsion_atom_site_label_3
_geom_torsion_atom_site_label_4
_geom_torsion
_geom_torsion_site_symmetry_1
_geom_torsion_site_symmetry_4
C1 Cu1 N2 C4 -94.59(8) 4_655 .
N1 Cu1 N2 C4 -94.59(8) 4_655 .
N1 Cu1 N2 C4 94.59(8) . .
C1 Cu1 N2 C2 146.09(14) 4_655 .
N1 Cu1 N2 C2 146.09(14) 4_655 .
N1 Cu1 N2 C2 -24.73(16) . .
C1 Cu1 N2 C2 24.73(16) 4_655 4_655
N1 Cu1 N2 C2 24.73(16) 4_655 4_655
N1 Cu1 N2 C2 -146.09(14) . 4_655
C4 N2 C2 C3 175.86(17) . .
C2 N2 C2 C3 56.7(2) 4_655 .
Cu1 N2 C2 C3 -66.48(18) . .
C3 O1 C3 C2 59.8(2) 4_655 .
N2 C2 C3 O1 -59.0(2) . .
